data_4346164
loop_
_publ_author_name
'Fujinami, Takeshi'
'Nishi, Koshiro'
'Hamada, Daisuke'
'Murakami, Keishiro'
'Matsumoto, Naohide'
'Iijima, Seiichiro'
'Kojima, Masaaki'
'Sunatsuki, Yukinari'

_publ_section_title
;
 Scan Rate Dependent Spin Crossover Iron(II) Complex with Two Different
 Relaxations and Thermal Hysteresis fac-[Fe(II)(HL(n-Pr))3]Cl&#x00B7;PF6
 (HL(n-Pr) = 2-Methylimidazol-4-yl-methylideneamino-n-propyl).
;
_journal_issue 15
_journal_name_full 'Inorganic chemistry'
_journal_page_first 7291
_journal_page_last 7300
_journal_paper_doi 10.1021/acs.inorgchem.5b00701
_journal_volume 54
_journal_year 2015
_chemical_formula_moiety 'C24 H39 Cl F6 Fe N9 P'
_chemical_formula_sum 'C24 H39 Cl F6 Fe N9 P'
_chemical_formula_weight 689.90
_space_group_IT_number 2
_space_group_name_Hall '-P 1'
_space_group_name_H-M_alt 'P -1'
_symmetry_cell_setting triclinic
_symmetry_Int_Tables_number 2
_symmetry_space_group_name_Hall '-P 1'
_symmetry_space_group_name_H-M 'P -1'
_atom_sites_solution_hydrogens geom
_atom_sites_solution_primary direct
_atom_sites_solution_secondary difmap
_cell_angle_alpha 85.205(3)
_cell_angle_beta 71.7365(19)
_cell_angle_gamma 80.440(3)
_cell_formula_units_Z 2
_cell_length_a 10.4327(7)
_cell_length_b 12.8003(10)
_cell_length_c 12.9805(10)
_cell_measurement_reflns_used 11191
_cell_measurement_temperature 143
_cell_measurement_theta_max 27.44
_cell_measurement_theta_min 3.02
_cell_volume 1622.3(2)
_computing_cell_refinement 'RAPID AUTO'
_computing_data_collection 'RAPID AUTO (Rigaku, ????)'
_computing_data_reduction 'RAPID AUTO'
_computing_molecular_graphics 'CrystalStructure 4.0'
_computing_publication_material 'CrystalStructure 4.0 (Rigaku, 2010)'
_computing_structure_refinement 'CRYSTALS (Carruthers, et al., 1999)'
_computing_structure_solution 'SIR2004 (Burla, et al., 2005)'
_diffrn_ambient_temperature 143
_diffrn_detector_area_resol_mean 10.000
_diffrn_measured_fraction_theta_full 0.989
_diffrn_measured_fraction_theta_max 0.989
_diffrn_measurement_device_type 'Rigaku R-AXIS RAPID'
_diffrn_measurement_method \w
_diffrn_radiation_type 'Mo K\a'
_diffrn_radiation_wavelength 0.71075
_diffrn_reflns_av_R_equivalents 0.0348
_diffrn_reflns_limit_h_max 11
_diffrn_reflns_limit_h_min -13
_diffrn_reflns_limit_k_max 16
_diffrn_reflns_limit_k_min -16
_diffrn_reflns_limit_l_max 16
_diffrn_reflns_limit_l_min -16
_diffrn_reflns_number 15898
_diffrn_reflns_theta_full 27.44
_diffrn_reflns_theta_max 27.44
_diffrn_standards_number 0
_exptl_absorpt_coefficient_mu 0.661
_exptl_absorpt_correction_T_max 0.804
_exptl_absorpt_correction_T_min 0.521
_exptl_absorpt_correction_type multi-scan
_exptl_absorpt_process_details 'ABSCOR (Rigaku, 1995)'
_exptl_crystal_colour yellow
_exptl_crystal_density_diffrn 1.412
_exptl_crystal_density_method 'not measured'
_exptl_crystal_description block
_exptl_crystal_F_000 716.00
_exptl_crystal_size_max 0.480
_exptl_crystal_size_mid 0.405
_exptl_crystal_size_min 0.330
_refine_diff_density_max 0.919
_refine_diff_density_min -0.571
_refine_ls_extinction_method none
_refine_ls_goodness_of_fit_ref 1.001
_refine_ls_hydrogen_treatment constr
_refine_ls_number_parameters 436
_refine_ls_number_reflns 5564
_refine_ls_R_factor_gt 0.0464
_refine_ls_shift/su_max 0.000
_refine_ls_structure_factor_coef Fsqd
_refine_ls_weighting_details 'w = 1/[0.0031Fo^2^ + 1.0000\s(Fo^2^)]/(4Fo^2^)'
_refine_ls_weighting_scheme calc
_refine_ls_wR_factor_ref 0.1398
_reflns_number_gt 5564
_reflns_number_total 7330
_reflns_threshold_expression F^2^>2.0\s(F^2^)
_cod_data_source_file ic5b00701_si_001.cif
_cod_data_source_block FeHL2Me-PrClPF6-143K
_cod_database_code 4346164

loop_
_symmetry_equiv_pos_site_id
_symmetry_equiv_pos_as_xyz
1 +X,+Y,+Z
2 -X,-Y,-Z

loop_
_atom_site_label
_atom_site_type_symbol
_atom_site_fract_x
_atom_site_fract_y
_atom_site_fract_z
_atom_site_U_iso_or_equiv
_atom_site_adp_type
_atom_site_occupancy
_atom_site_symmetry_multiplicity
_atom_site_calc_flag
_atom_site_refinement_flags
Fe1 Fe 0.39344(4) 0.23101(3) 0.25416(3) 0.02221(11) Uani 1.0 2 d .
Cl1 Cl 0.17182(6) 0.36255(5) 0.82448(5) 0.02780(17) Uani 1.0 2 d .
P1 P 0.22400(8) 0.75550(6) 0.41757(6) 0.0363(3) Uani 1.0 2 d .
F1 F 0.0997(8) 0.7432(9) 0.5305(7) 0.036(2) Uiso 0.3400 2 d .
F2 F 0.3257(9) 0.7664(8) 0.2967(6) 0.0285(16) Uiso 0.3400 2 d .
F3 F 0.3021(10) 0.8056(8) 0.4812(7) 0.039(2) Uiso 0.3400 2 d .
F4 F 0.1192(8) 0.6980(7) 0.3867(7) 0.0304(17) Uiso 0.3400 2 d .
F5 F 0.1239(9) 0.8701(5) 0.4187(6) 0.0319(17) Uiso 0.3400 2 d .
F6 F 0.3254(8) 0.6534(6) 0.4122(6) 0.046(2) Uiso 0.3400 2 d .
F7 F 0.1206(8) 0.7645(6) 0.5425(5) 0.0297(15) Uiso 0.3300 2 d .
F8 F 0.1314(10) 0.7263(8) 0.5300(7) 0.049(3) Uiso 0.3300 2 d .
F9 F 0.3103(9) 0.7957(7) 0.2975(7) 0.054(3) Uiso 0.3300 2 d .
F10 F 0.3502(7) 0.7395(6) 0.3096(6) 0.047(3) Uiso 0.3300 2 d .
F11 F 0.3027(9) 0.8341(6) 0.4591(7) 0.0376(17) Uiso 0.3300 2 d .
F12 F 0.3376(7) 0.8012(7) 0.4603(7) 0.0306(18) Uiso 0.3300 2 d .
F13 F 0.1503(10) 0.6889(7) 0.3642(11) 0.039(3) Uiso 0.3300 2 d .
F14 F 0.1329(10) 0.7092(6) 0.3504(7) 0.0324(19) Uiso 0.3300 2 d .
F15 F 0.1240(9) 0.8661(6) 0.3899(7) 0.0315(18) Uiso 0.3300 2 d .
F16 F 0.1727(7) 0.8639(5) 0.3864(7) 0.0369(16) Uiso 0.3300 2 d .
F17 F 0.2946(9) 0.6345(7) 0.4384(9) 0.038(2) Uiso 0.3300 2 d .
F18 F 0.2985(9) 0.6466(7) 0.4639(7) 0.046(3) Uiso 0.3300 2 d .
N1 N 0.0865(3) 0.47450(18) 0.17785(18) 0.0306(6) Uani 1.0 2 d .
N2 N 0.2463(2) 0.35493(16) 0.21238(16) 0.0237(6) Uani 1.0 2 d .
N3 N 0.4473(2) 0.22039(16) 0.07405(17) 0.0246(6) Uani 1.0 2 d .
N4 N 0.2218(3) 0.25404(18) 0.60583(18) 0.0315(6) Uani 1.0 2 d .
N5 N 0.3059(2) 0.24196(17) 0.42959(17) 0.0265(6) Uani 1.0 2 d .
N6 N 0.2443(2) 0.12065(16) 0.29225(17) 0.0244(6) Uani 1.0 2 d .
N7 N 0.6972(3) 0.42980(18) 0.24048(19) 0.0332(7) Uani 1.0 2 d .
N8 N 0.5503(2) 0.32423(16) 0.24245(17) 0.0260(6) Uani 1.0 2 d .
N9 N 0.5558(2) 0.11297(16) 0.29675(17) 0.0253(6) Uani 1.0 2 d .
C1 C 0.0829(3) 0.4542(3) 0.3720(3) 0.0344(8) Uani 1.0 2 d .
C2 C 0.1394(3) 0.4264(2) 0.2562(2) 0.0265(7) Uani 1.0 2 d .
C3 C 0.1601(3) 0.4310(3) 0.0813(3) 0.0308(7) Uani 1.0 2 d .
C4 C 0.2595(3) 0.3571(2) 0.1027(2) 0.0258(7) Uani 1.0 2 d .
C5 C 0.3670(3) 0.2856(2) 0.0328(2) 0.0253(7) Uani 1.0 2 d .
C6 C 0.5610(3) 0.1537(2) -0.0009(3) 0.0296(7) Uani 1.0 2 d .
C7 C 0.6979(3) 0.1838(2) -0.0044(3) 0.0305(7) Uani 1.0 2 d .
C8 C 0.7208(4) 0.2936(3) -0.0532(3) 0.0392(9) Uani 1.0 2 d .
C9 C 0.3922(4) 0.3748(3) 0.5133(3) 0.0406(9) Uani 1.0 2 d .
C10 C 0.3094(3) 0.2907(2) 0.5142(2) 0.0285(7) Uani 1.0 2 d .
C11 C 0.1609(3) 0.1793(3) 0.5794(3) 0.0321(8) Uani 1.0 2 d .
C12 C 0.2122(3) 0.1723(2) 0.4697(2) 0.0278(7) Uani 1.0 2 d .
C13 C 0.1818(3) 0.1109(2) 0.3937(2) 0.0268(7) Uani 1.0 2 d .
C14 C 0.1982(3) 0.0668(2) 0.2172(2) 0.0270(7) Uani 1.0 2 d .
C15 C 0.0678(3) 0.1273(3) 0.2020(3) 0.0355(8) Uani 1.0 2 d .
C16 C 0.0160(3) 0.0743(3) 0.1252(3) 0.0458(10) Uani 1.0 2 d .
C17 C 0.4943(3) 0.5130(2) 0.1840(3) 0.0385(9) Uani 1.0 2 d .
C18 C 0.5789(3) 0.4217(2) 0.2212(2) 0.0275(7) Uani 1.0 2 d .
C19 C 0.7471(3) 0.3330(3) 0.2753(3) 0.0344(8) Uani 1.0 2 d .
C20 C 0.6572(3) 0.2670(2) 0.2768(2) 0.0262(7) Uani 1.0 2 d .
C21 C 0.6519(3) 0.1562(2) 0.3083(2) 0.0270(7) Uani 1.0 2 d .
C22 C 0.5482(3) 0.0020(2) 0.3342(3) 0.0301(7) Uani 1.0 2 d .
C23 C 0.5627(3) -0.0680(3) 0.2409(3) 0.0353(8) Uani 1.0 2 d .
C24 C 0.7018(3) -0.0768(3) 0.1578(3) 0.0385(8) Uani 1.0 2 d .
H1 H 0.0120 0.5282 0.1889 0.0364 Uiso 1.0 2 calc R
H2 H 0.2072 0.2762 0.6755 0.0379 Uiso 1.0 2 calc R
H3 H 0.7377 0.4909 0.2303 0.0407 Uiso 1.0 2 calc R
H4 H 0.1511 0.4782 0.3957 0.0399 Uiso 1.0 2 calc R
H5 H 0.0059 0.5092 0.3812 0.0400 Uiso 1.0 2 calc R
H6 H 0.0542 0.3924 0.4145 0.0400 Uiso 1.0 2 calc R
H7 H 0.1459 0.4480 0.0143 0.0377 Uiso 1.0 2 calc R
H8 H 0.3787 0.2867 -0.0413 0.0305 Uiso 1.0 2 calc R
H9 H 0.5556 0.0805 0.0241 0.0344 Uiso 1.0 2 calc R
H10 H 0.5488 0.1635 -0.0723 0.0340 Uiso 1.0 2 calc R
H11 H 0.7022 0.1804 0.0694 0.0351 Uiso 1.0 2 calc R
H12 H 0.7698 0.1324 -0.0473 0.0353 Uiso 1.0 2 calc R
H13 H 0.6508 0.3454 -0.0111 0.0463 Uiso 1.0 2 calc R
H14 H 0.8084 0.3070 -0.0525 0.0465 Uiso 1.0 2 calc R
H15 H 0.7177 0.2980 -0.1266 0.0466 Uiso 1.0 2 calc R
H16 H 0.3699 0.4346 0.4692 0.0510 Uiso 1.0 2 calc R
H17 H 0.3740 0.3966 0.5862 0.0514 Uiso 1.0 2 calc R
H18 H 0.4871 0.3468 0.4844 0.0512 Uiso 1.0 2 calc R
H19 H 0.0960 0.1413 0.6260 0.0380 Uiso 1.0 2 calc R
H20 H 0.1174 0.0649 0.4183 0.0317 Uiso 1.0 2 calc R
H21 H 0.2710 0.0609 0.1488 0.0322 Uiso 1.0 2 calc R
H22 H 0.1839 -0.0036 0.2480 0.0323 Uiso 1.0 2 calc R
H23 H -0.0016 0.1334 0.2722 0.0436 Uiso 1.0 2 calc R
H24 H 0.0855 0.1974 0.1724 0.0436 Uiso 1.0 2 calc R
H25 H -0.0022 0.0049 0.1541 0.0567 Uiso 1.0 2 calc R
H26 H -0.0663 0.1159 0.1179 0.0566 Uiso 1.0 2 calc R
H27 H 0.0840 0.0683 0.0554 0.0565 Uiso 1.0 2 calc R
H28 H 0.4053 0.5254 0.2364 0.0477 Uiso 1.0 2 calc R
H29 H 0.5375 0.5752 0.1753 0.0480 Uiso 1.0 2 calc R
H30 H 0.4856 0.4974 0.1156 0.0480 Uiso 1.0 2 calc R
H31 H 0.8268 0.3153 0.2947 0.0433 Uiso 1.0 2 calc R
H32 H 0.7183 0.1171 0.3357 0.0325 Uiso 1.0 2 calc R
H33 H 0.4608 0.0001 0.3894 0.0359 Uiso 1.0 2 calc R
H34 H 0.6210 -0.0210 0.3663 0.0358 Uiso 1.0 2 calc R
H35 H 0.5461 -0.1384 0.2704 0.0428 Uiso 1.0 2 calc R
H36 H 0.4950 -0.0383 0.2055 0.0427 Uiso 1.0 2 calc R
H37 H 0.7696 -0.1066 0.1921 0.0453 Uiso 1.0 2 calc R
H38 H 0.7058 -0.1216 0.1008 0.0453 Uiso 1.0 2 calc R
H39 H 0.7191 -0.0075 0.1279 0.0449 Uiso 1.0 2 calc R

loop_
_atom_site_aniso_label
_atom_site_aniso_U_11
_atom_site_aniso_U_22
_atom_site_aniso_U_33
_atom_site_aniso_U_12
_atom_site_aniso_U_13
_atom_site_aniso_U_23
Fe1 0.0263(3) 0.0205(2) 0.0205(2) -0.00197(15) -0.00799(16) -0.00413(14)
Cl1 0.0353(4) 0.0220(3) 0.0266(4) 0.0002(3) -0.0109(3) -0.0065(3)
P1 0.0408(5) 0.0331(4) 0.0357(5) -0.0101(4) -0.0096(4) -0.0037(4)
N1 0.0282(12) 0.0287(12) 0.0334(13) 0.0028(10) -0.0100(11) -0.0041(10)
N2 0.0284(11) 0.0205(11) 0.0216(11) -0.0010(9) -0.0073(10) -0.0034(8)
N3 0.0266(11) 0.0227(11) 0.0244(11) -0.0024(9) -0.0067(10) -0.0068(9)
N4 0.0391(13) 0.0332(13) 0.0220(12) 0.0028(10) -0.0114(11) -0.0074(10)
N5 0.0294(12) 0.0267(11) 0.0252(12) -0.0021(10) -0.0106(10) -0.0058(9)
N6 0.0276(11) 0.0204(10) 0.0252(11) -0.0015(9) -0.0083(10) -0.0048(9)
N7 0.0362(13) 0.0279(12) 0.0372(14) -0.0102(10) -0.0098(11) -0.0059(10)
N8 0.0296(12) 0.0237(11) 0.0249(12) -0.0029(9) -0.0080(10) -0.0050(9)
N9 0.0305(12) 0.0209(11) 0.0222(11) -0.0003(9) -0.0057(10) -0.0037(9)
C1 0.0397(16) 0.0284(14) 0.0305(15) 0.0024(12) -0.0070(13) -0.0047(12)
C2 0.0301(14) 0.0215(12) 0.0281(14) -0.0037(11) -0.0091(12) -0.0021(10)
C3 0.0365(15) 0.0311(14) 0.0262(14) 0.0008(12) -0.0142(12) -0.0017(11)
C4 0.0287(13) 0.0244(13) 0.0247(13) -0.0048(11) -0.0074(12) -0.0036(10)
C5 0.0319(14) 0.0260(13) 0.0190(13) -0.0052(11) -0.0074(11) -0.0047(10)
C6 0.0328(14) 0.0259(14) 0.0272(14) 0.0027(11) -0.0063(12) -0.0093(11)
C7 0.0287(14) 0.0302(14) 0.0293(14) 0.0013(11) -0.0062(12) -0.0052(11)
C8 0.0410(17) 0.0382(17) 0.0366(16) -0.0086(14) -0.0080(14) 0.0002(13)
C9 0.0495(18) 0.0415(17) 0.0356(17) -0.0052(14) -0.0172(15) -0.0144(13)
C10 0.0319(14) 0.0302(14) 0.0241(14) 0.0026(12) -0.0117(12) -0.0076(11)
C11 0.0351(15) 0.0334(15) 0.0262(14) -0.0036(12) -0.0072(13) -0.0027(12)
C12 0.0324(14) 0.0259(13) 0.0243(13) 0.0005(11) -0.0094(12) -0.0020(10)
C13 0.0301(14) 0.0226(13) 0.0271(14) -0.0046(11) -0.0078(12) -0.0003(10)
C14 0.0295(14) 0.0251(13) 0.0263(14) -0.0062(11) -0.0061(12) -0.0061(11)
C15 0.0294(14) 0.0414(17) 0.0379(17) -0.0056(13) -0.0104(13) -0.0119(13)
C16 0.0366(17) 0.061(3) 0.0442(19) -0.0051(16) -0.0159(15) -0.0152(16)
C17 0.0468(18) 0.0243(14) 0.0473(19) -0.0077(13) -0.0185(16) 0.0029(13)
C18 0.0338(14) 0.0240(13) 0.0258(14) -0.0070(11) -0.0085(12) -0.0044(11)
C19 0.0363(15) 0.0305(15) 0.0407(17) -0.0031(12) -0.0177(14) -0.0052(12)
C20 0.0290(13) 0.0262(13) 0.0256(13) -0.0007(11) -0.0118(12) -0.0063(10)
C21 0.0294(13) 0.0245(13) 0.0279(14) 0.0030(11) -0.0124(12) -0.0045(10)
C22 0.0324(14) 0.0245(13) 0.0325(15) -0.0017(11) -0.0108(12) 0.0021(11)
C23 0.0370(15) 0.0237(14) 0.0466(17) -0.0063(12) -0.0130(14) -0.0041(12)
C24 0.0465(17) 0.0222(14) 0.0439(18) -0.0013(13) -0.0102(15) -0.0068(12)

loop_
_atom_type_symbol
_atom_type_description
_atom_type_scat_dispersion_real
_atom_type_scat_dispersion_imag
_atom_type_scat_source
C C 0.0033 0.0016
;
International Tables for Crystallography
(1992, Vol. C, Tables 4.2.6.8 and 6.1.1.4)
;
H H 0.0000 0.0000
;
International Tables for Crystallography
(1992, Vol. C, Table 6.1.1.4)
;
N N 0.0061 0.0033
;
International Tables for Crystallography
(1992, Vol. C, Tables 4.2.6.8 and 6.1.1.4)
;
Fe Fe 0.3463 0.8444
;
International Tables for Crystallography
(1992, Vol. C, Tables 4.2.6.8 and 6.1.1.4)
;
Cl Cl 0.1484 0.1585
;
International Tables for Crystallography
(1992, Vol. C, Tables 4.2.6.8 and 6.1.1.4)
;
P P 0.1023 0.0942
;
International Tables for Crystallography
(1992, Vol. C, Tables 4.2.6.8 and 6.1.1.4)
;
F F 0.0171 0.0103
;
International Tables for Crystallography
(1992, Vol. C, Tables 4.2.6.8 and 6.1.1.4)
;

loop_
_geom_angle_atom_site_label_1
_geom_angle_atom_site_label_2
_geom_angle_atom_site_label_3
_geom_angle
_geom_angle_publ_flag
N2 Fe1 N3 76.96(8) yes
N2 Fe1 N5 96.45(8) yes
N2 Fe1 N6 90.17(9) yes
N2 Fe1 N8 98.51(9) yes
N2 Fe1 N9 175.45(9) yes
N3 Fe1 N5 170.40(9) yes
N3 Fe1 N6 95.12(9) yes
N3 Fe1 N8 93.24(9) yes
N3 Fe1 N9 103.45(8) yes
N5 Fe1 N6 77.76(9) yes
N5 Fe1 N8 94.66(9) yes
N5 Fe1 N9 83.68(8) yes
N6 Fe1 N8 169.12(9) yes
N6 Fe1 N9 94.30(8) yes
N8 Fe1 N9 76.95(9) yes
F1 P1 F2 169.9(5) yes
F1 P1 F3 90.0(5) yes
F1 P1 F4 74.1(5) yes
F1 P1 F5 78.3(5) yes
F1 P1 F6 105.2(5) yes
F1 P1 F7 15.4(5) yes
F1 P1 F8 12.5(5) yes
F1 P1 F9 161.9(5) yes
F1 P1 F10 167.3(5) yes
F1 P1 F11 98.6(5) yes
F1 P1 F12 102.5(5) yes
F1 P1 F13 86.6(6) yes
F1 P1 F14 88.8(5) yes
F1 P1 F15 86.5(5) yes
F1 P1 F16 97.3(5) yes
F1 P1 F17 89.3(5) yes
F1 P1 F18 83.4(5) yes
F2 P1 F3 99.4(5) yes
F2 P1 F4 96.6(5) yes
F2 P1 F5 97.9(4) yes
F2 P1 F6 79.0(4) yes
F2 P1 F7 170.9(5) yes
F2 P1 F8 171.0(5) yes
F2 P1 F9 13.6(5) yes
F2 P1 F10 16.1(4) yes
F2 P1 F11 89.7(5) yes
F2 P1 F12 87.2(5) yes
F2 P1 F13 84.6(6) yes
F2 P1 F14 81.5(5) yes
F2 P1 F15 88.2(4) yes
F2 P1 F16 79.4(5) yes
F2 P1 F17 93.9(5) yes
F2 P1 F18 101.7(4) yes
F3 P1 F4 163.9(4) yes
F3 P1 F5 89.5(5) yes
F3 P1 F6 88.4(5) yes
F3 P1 F7 75.0(5) yes
F3 P1 F8 85.2(6) yes
F3 P1 F9 96.1(5) yes
F3 P1 F10 94.8(5) yes
F3 P1 F11 15.9(5) yes
F3 P1 F12 13.2(4) yes
F3 P1 F13 171.0(6) yes
F3 P1 F14 176.2(5) yes
F3 P1 F15 99.6(5) yes
F3 P1 F16 88.0(5) yes
F3 P1 F17 93.0(6) yes
F3 P1 F18 80.5(5) yes
F4 P1 F5 90.1(5) yes
F4 P1 F6 92.8(5) yes
F4 P1 F7 89.3(4) yes
F4 P1 F8 78.7(5) yes
F4 P1 F9 99.9(5) yes
F4 P1 F10 100.1(4) yes
F4 P1 F11 167.4(4) yes
F4 P1 F12 172.2(4) yes
F4 P1 F13 13.6(5) yes
F4 P1 F14 16.1(4) yes
F4 P1 F15 82.6(5) yes
F4 P1 F16 96.8(5) yes
F4 P1 F17 84.1(5) yes
F4 P1 F18 94.5(5) yes
F5 P1 F6 175.9(4) yes
F5 P1 F7 75.1(4) yes
F5 P1 F8 89.8(5) yes
F5 P1 F9 84.8(4) yes
F5 P1 F10 113.4(4) yes
F5 P1 F11 78.2(5) yes
F5 P1 F12 96.1(4) yes
F5 P1 F13 98.0(5) yes
F5 P1 F14 86.8(4) yes
F5 P1 F15 13.0(4) yes
F5 P1 F16 19.1(4) yes
F5 P1 F17 167.3(4) yes
F5 P1 F18 159.2(4) yes
F6 P1 F7 107.7(4) yes
F6 P1 F8 93.5(5) yes
F6 P1 F9 92.0(4) yes
F6 P1 F10 63.3(4) yes
F6 P1 F11 99.0(5) yes
F6 P1 F12 81.2(5) yes
F6 P1 F13 84.4(5) yes
F6 P1 F14 95.3(5) yes
F6 P1 F15 165.9(4) yes
F6 P1 F16 157.2(4) yes
F6 P1 F17 16.6(4) yes
F6 P1 F18 23.1(4) yes
F7 P1 F8 18.1(5) yes
F7 P1 F9 157.9(4) yes
F7 P1 F10 167.0(5) yes
F7 P1 F11 83.2(4) yes
F7 P1 F12 87.8(4) yes
F7 P1 F13 102.0(5) yes
F7 P1 F14 103.6(5) yes
F7 P1 F15 85.7(4) yes
F7 P1 F16 93.1(4) yes
F7 P1 F17 93.5(4) yes
F7 P1 F18 84.7(4) yes
F8 P1 F9 174.4(5) yes
F8 P1 F10 156.8(5) yes
F8 P1 F11 96.4(5) yes
F8 P1 F12 96.6(5) yes
F8 P1 F13 89.8(6) yes
F8 P1 F14 94.4(5) yes
F8 P1 F15 98.7(5) yes
F8 P1 F16 108.6(5) yes
F8 P1 F17 78.0(5) yes
F8 P1 F18 71.3(5) yes
F9 P1 F10 28.7(4) yes
F9 P1 F11 83.9(5) yes
F9 P1 F12 85.4(5) yes
F9 P1 F13 89.6(6) yes
F9 P1 F14 84.0(5) yes
F9 P1 F15 75.7(4) yes
F9 P1 F16 66.0(4) yes
F9 P1 F17 107.3(5) yes
F9 P1 F18 114.3(4) yes
F10 P1 F11 89.0(4) yes
F10 P1 F12 81.7(4) yes
F10 P1 F13 86.9(5) yes
F10 P1 F14 87.1(5) yes
F10 P1 F15 104.2(4) yes
F10 P1 F16 94.6(4) yes
F10 P1 F17 78.8(4) yes
F10 P1 F18 85.8(4) yes
F11 P1 F12 17.9(4) yes
F11 P1 F13 172.7(5) yes
F11 P1 F14 161.5(4) yes
F11 P1 F15 86.7(5) yes
F11 P1 F16 73.6(5) yes
F11 P1 F17 106.4(5) yes
F11 P1 F18 94.9(5) yes
F12 P1 F13 164.5(4) yes
F12 P1 F14 168.7(4) yes
F12 P1 F15 104.3(5) yes
F12 P1 F16 90.6(5) yes
F12 P1 F17 88.9(5) yes
F12 P1 F18 78.1(5) yes
F13 P1 F14 12.1(5) yes
F13 P1 F15 88.5(5) yes
F13 P1 F16 100.7(5) yes
F13 P1 F17 78.6(6) yes
F13 P1 F18 90.8(6) yes
F14 P1 F15 76.7(5) yes
F14 P1 F16 88.6(5) yes
F14 P1 F17 90.6(5) yes
F14 P1 F18 102.9(5) yes
F15 P1 F16 15.9(4) yes
F15 P1 F17 166.7(5) yes
F15 P1 F18 170.0(4) yes
F16 P1 F17 173.4(5) yes
F16 P1 F18 168.5(5) yes
F17 P1 F18 13.7(6) yes
C2 N1 C3 108.6(3) yes
Fe1 N2 C2 142.21(19) yes
Fe1 N2 C4 111.54(15) yes
C2 N2 C4 106.0(3) yes
Fe1 N3 C5 113.05(15) yes
Fe1 N3 C6 129.40(18) yes
C5 N3 C6 117.5(3) yes
C10 N4 C11 108.9(3) yes
Fe1 N5 C10 143.27(19) yes
Fe1 N5 C12 110.49(19) yes
C10 N5 C12 106.2(2) yes
Fe1 N6 C13 113.7(2) yes
Fe1 N6 C14 128.74(15) yes
C13 N6 C14 117.3(3) yes
C18 N7 C19 108.2(3) yes
Fe1 N8 C18 141.8(2) yes
Fe1 N8 C20 112.20(17) yes
C18 N8 C20 105.7(3) yes
Fe1 N9 C21 112.76(17) yes
Fe1 N9 C22 127.70(19) yes
C21 N9 C22 118.1(3) yes
N1 C2 N2 109.9(3) yes
N1 C2 C1 123.1(3) yes
N2 C2 C1 127.1(3) yes
N1 C3 C4 105.9(3) yes
N2 C4 C3 109.6(2) yes
N2 C4 C5 119.1(3) yes
C3 C4 C5 131.3(3) yes
N3 C5 C4 119.2(3) yes
N3 C6 C7 111.0(3) yes
C6 C7 C8 114.2(3) yes
N4 C10 N5 109.6(3) yes
N4 C10 C9 123.3(3) yes
N5 C10 C9 127.0(3) yes
N4 C11 C12 105.8(3) yes
N5 C12 C11 109.3(3) yes
N5 C12 C13 118.6(3) yes
C11 C12 C13 132.0(3) yes
N6 C13 C12 119.3(3) yes
N6 C14 C15 111.0(3) yes
C14 C15 C16 112.9(3) yes
N7 C18 N8 110.7(3) yes
N7 C18 C17 123.1(3) yes
N8 C18 C17 126.2(3) yes
N7 C19 C20 106.5(3) yes
N8 C20 C19 109.0(3) yes
N8 C20 C21 118.3(3) yes
C19 C20 C21 132.7(3) yes
N9 C21 C20 118.9(3) yes
N9 C22 C23 111.2(3) yes
C22 C23 C24 113.1(3) yes

loop_
_geom_bond_atom_site_label_1
_geom_bond_atom_site_label_2
_geom_bond_distance
_geom_bond_publ_flag
Fe1 N2 2.176(3) yes
Fe1 N3 2.237(3) yes
Fe1 N5 2.179(2) yes
Fe1 N6 2.189(3) yes
Fe1 N8 2.142(3) yes
Fe1 N9 2.248(3) yes
P1 F1 1.641(7) yes
P1 F2 1.605(7) yes
P1 F3 1.562(11) yes
P1 F4 1.577(10) yes
P1 F5 1.652(7) yes
P1 F6 1.530(7) yes
P1 F7 1.643(6) yes
P1 F8 1.532(9) yes
P1 F9 1.626(8) yes
P1 F10 1.594(7) yes
P1 F11 1.618(10) yes
P1 F12 1.659(9) yes
P1 F13 1.564(13) yes
P1 F14 1.675(11) yes
P1 F15 1.697(8) yes
P1 F16 1.473(7) yes
P1 F17 1.640(9) yes
P1 F18 1.644(9) yes
F1 F7 0.441(14) yes
F1 F8 0.362(13) yes
F2 F9 0.382(13) yes
F2 F10 0.447(12) yes
F3 F11 0.445(12) yes
F3 F12 0.383(10) yes
F4 F13 0.371(12) yes
F4 F14 0.465(12) yes
F5 F15 0.382(13) yes
F5 F16 0.547(9) yes
F6 F10 1.640(10) yes
F6 F17 0.470(11) yes
F6 F18 0.646(11) yes
F7 F8 0.511(12) yes
F9 F10 0.798(11) yes
F9 F16 1.694(10) yes
F11 F12 0.512(11) yes
F13 F14 0.360(15) yes
F15 F16 0.491(12) yes
F17 F18 0.393(16) yes
N1 C2 1.361(4) yes
N1 C3 1.357(4) yes
N2 C2 1.324(3) yes
N2 C4 1.385(4) yes
N3 C5 1.288(4) yes
N3 C6 1.470(3) yes
N4 C10 1.355(4) yes
N4 C11 1.353(5) yes
N5 C10 1.321(4) yes
N5 C12 1.384(4) yes
N6 C13 1.279(4) yes
N6 C14 1.473(4) yes
N7 C18 1.355(5) yes
N7 C19 1.360(4) yes
N8 C18 1.317(4) yes
N8 C20 1.401(4) yes
N9 C21 1.276(4) yes
N9 C22 1.469(4) yes
C1 C2 1.483(4) yes
C3 C4 1.362(4) yes
C4 C5 1.443(4) yes
C6 C7 1.526(5) yes
C7 C8 1.517(4) yes
C9 C10 1.485(5) yes
C11 C12 1.359(4) yes
C12 C13 1.450(5) yes
C14 C15 1.511(4) yes
C15 C16 1.522(6) yes
C17 C18 1.487(4) yes
C19 C20 1.358(5) yes
C20 C21 1.448(4) yes
C22 C23 1.521(5) yes
C23 C24 1.506(4) yes
N1 H1 0.930 no
N4 H2 0.930 no
N7 H3 0.930 no
C1 H4 0.960 no
C1 H5 0.960 no
C1 H6 0.960 no
C3 H7 0.930 no
C5 H8 0.930 no
C6 H9 0.970 no
C6 H10 0.970 no
C7 H11 0.970 no
C7 H12 0.970 no
C8 H13 0.960 no
C8 H14 0.960 no
C8 H15 0.960 no
C9 H16 0.960 no
C9 H17 0.960 no
C9 H18 0.960 no
C11 H19 0.930 no
C13 H20 0.930 no
C14 H21 0.970 no
C14 H22 0.970 no
C15 H23 0.970 no
C15 H24 0.970 no
C16 H25 0.960 no
C16 H26 0.960 no
C16 H27 0.960 no
C17 H28 0.960 no
C17 H29 0.960 no
C17 H30 0.960 no
C19 H31 0.930 no
C21 H32 0.930 no
C22 H33 0.970 no
C22 H34 0.970 no
C23 H35 0.970 no
C23 H36 0.970 no
C24 H37 0.960 no
C24 H38 0.960 no
C24 H39 0.960 no

loop_
_geom_contact_atom_site_label_1
_geom_contact_atom_site_label_2
_geom_contact_distance
_geom_contact_publ_flag
_geom_contact_site_symmetry_2
N1 C5 3.594(3) no .
N2 C17 3.455(4) no .
N3 C8 3.070(4) no .
N3 C14 3.483(4) no .
N4 C13 3.597(4) no .
N5 C1 3.465(4) no .
N5 C21 3.482(3) no .
N6 C22 3.465(4) no .
N8 C7 3.581(4) no .
N8 C9 3.449(4) no .
N9 C12 3.578(3) no .
N9 C24 3.042(4) no .
C2 C5 3.526(4) no .
C5 C7 3.378(4) no .
C5 C8 3.522(4) no .
C10 C13 3.528(5) no .
C13 C15 3.055(5) no .
C18 C21 3.527(4) no .
C21 C23 3.419(5) no .
C21 C24 3.578(5) no .
Cl1 N1 3.128(3) no 2_566
Cl1 N4 3.122(3) no .
Cl1 N7 3.123(3) no 2_666
Cl1 C3 3.478(4) no 1_556
N1 Cl1 3.128(3) no 2_566
N4 Cl1 3.122(3) no .
N4 F4 3.480(9) no 2_566
N4 F14 3.520(11) no 2_566
N6 F16 3.525(7) no 1_545
N7 Cl1 3.123(3) no 2_666
C1 F1 3.342(11) no 2_566
C1 F4 3.234(9) no .
C1 F8 3.376(11) no 2_566
C1 F13 3.185(11) no .
C1 F14 3.366(9) no .
C1 C1 3.432(4) no 2_566
C3 Cl1 3.478(4) no 1_554
C8 F2 3.508(10) no 2_665
C8 F9 3.584(11) no 2_665
C9 F6 3.335(10) no 2_666
C9 F12 3.391(8) no 2_666
C9 F17 3.463(9) no .
C9 F17 3.497(12) no 2_666
C9 F18 3.516(9) no .
C9 F18 3.296(11) no 2_666
C11 F1 3.421(10) no 2_566
C11 F4 2.997(8) no 2_566
C11 F5 3.130(10) no 2_566
C11 F13 3.289(10) no 2_566
C11 F14 3.046(10) no 2_566
C11 F15 3.020(10) no 2_566
C11 F16 3.498(8) no 2_566
C12 F1 3.255(9) no 2_566
C12 F4 3.571(8) no 2_566
C12 F5 3.464(9) no 2_566
C12 F7 3.482(9) no 2_566
C12 F15 3.504(9) no 2_566
C13 F1 3.124(9) no 2_566
C13 F5 3.209(8) no 1_545
C13 F5 3.337(8) no 2_566
C13 F7 3.178(8) no 2_566
C13 F8 3.472(10) no 2_566
C13 F15 3.295(8) no 1_545
C13 F15 3.517(8) no 2_566
C13 F16 3.189(7) no 1_545
C14 F5 3.472(7) no 1_545
C14 F15 3.291(8) no 1_545
C14 F16 3.248(7) no 1_545
C15 F7 3.544(7) no 2_566
C17 F6 3.417(8) no .
C17 F10 3.337(8) no .
C19 F1 3.384(10) no 2_666
C19 F3 3.427(9) no 2_666
C19 F7 3.167(9) no 2_666
C19 F8 3.152(11) no 2_666
C19 F18 3.293(10) no 2_666
C20 F3 3.336(10) no 2_666
C20 F12 3.465(9) no 2_666
C21 F3 3.010(10) no 2_666
C21 F11 3.214(10) no 2_666
C21 F12 3.135(9) no 2_666
C22 F11 3.528(9) no 1_545
C23 F2 3.390(11) no 1_545
C23 F9 3.258(10) no 1_545
C23 F10 3.462(9) no 1_545
C23 F11 3.560(8) no 1_545
C23 F12 3.570(8) no 1_545

loop_
_geom_hbond_atom_site_label_D
_geom_hbond_atom_site_label_H
_geom_hbond_atom_site_label_A
_geom_hbond_site_symmetry_A
_geom_hbond_distance_DA
_geom_hbond_distance_DH
_geom_hbond_distance_HA
_geom_hbond_angle_DHA
_geom_hbond_publ_flag
N1 H1 Cl1 2_566 3.128(3) 0.930 2.223 164.2 no
N4 H2 Cl1 . 3.122(3) 0.930 2.207 167.9 no
N7 H3 Cl1 2_666 3.123(3) 0.930 2.205 169.1 no
